data_7708389
loop_
_publ_author_name
'Fan, Zhongxu'
'Bai, Chen'
'Shi, Hongsheng'
'Zhang, Min'
'Zhang, Bei'
'Zhang, Jun'
'Li, Junjie'

_publ_section_title
;
 RbPb<sub>8</sub>O<sub>4</sub>Cl<sub>9</sub>: the first alkali metal lead
 oxyhalide with distorted [PbO<sub>3</sub>Cl<sub>3</sub>] and
 [PbOCl<sub>5</sub>] mixed-anion groups.
;
_journal_name_full 'Dalton transactions (Cambridge, England : 2003)'
_journal_paper_doi 10.1039/d1dt02665h
_journal_year 2021
_chemical_formula_moiety '0.5(Cl18 O8 Pb16 Rb2)'
_chemical_formula_sum 'Cl9 O4 Pb8 Rb'
_chemical_formula_weight 2126.04
_space_group_crystal_system tetragonal
_space_group_IT_number 85
_space_group_name_Hall '-P 4a'
_space_group_name_H-M_alt 'P 4/n :2'
_audit_creation_date 2021-08-06
_audit_creation_method
;
Olex2 1.2
(compiled 2018.05.29 svn.r3508 for OlexSys, GUI svn.r5506)
;
_audit_update_record
;
2021-08-06 deposited with the CCDC.	2021-09-01 downloaded from the CCDC.
;
_cell_angle_alpha 90
_cell_angle_beta 90
_cell_angle_gamma 90
_cell_formula_units_Z 2
_cell_length_a 11.9557(3)
_cell_length_b 11.9557(3)
_cell_length_c 7.9620(4)
_cell_measurement_reflns_used 3776
_cell_measurement_temperature 293
_cell_measurement_theta_max 32.19
_cell_measurement_theta_min 2.56
_cell_volume 1138.08(7)
_computing_cell_refinement 'SAINT V8.38A (?, 2016)'
_computing_data_reduction 'SAINT V8.38A (?, 2016)'
_computing_molecular_graphics 'Olex2 (Dolomanov et al., 2009)'
_computing_publication_material 'Olex2 (Dolomanov et al., 2009)'
_computing_structure_refinement 'XL (Sheldrick, 2008)'
_computing_structure_solution 'SHELXT 2018/2 (Sheldrick, 2018)'
_diffrn_ambient_temperature 293
_diffrn_measured_fraction_theta_full 0.986
_diffrn_measured_fraction_theta_max 0.986
_diffrn_measurement_device_type 'Bruker APEX-II CCD'
_diffrn_measurement_method '\f and \w scans'
_diffrn_radiation_type MoK\a
_diffrn_radiation_wavelength 0.71073
_diffrn_reflns_av_R_equivalents 0.0784
_diffrn_reflns_av_unetI/netI 0.0555
_diffrn_reflns_Laue_measured_fraction_full 0.986
_diffrn_reflns_Laue_measured_fraction_max 0.986
_diffrn_reflns_limit_h_max 14
_diffrn_reflns_limit_h_min -14
_diffrn_reflns_limit_k_max 14
_diffrn_reflns_limit_k_min -12
_diffrn_reflns_limit_l_max 9
_diffrn_reflns_limit_l_min -9
_diffrn_reflns_number 6638
_diffrn_reflns_point_group_measured_fraction_full 0.986
_diffrn_reflns_point_group_measured_fraction_max 0.986
_diffrn_reflns_theta_full 25.014
_diffrn_reflns_theta_max 25.014
_diffrn_reflns_theta_min 2.409
_diffrn_standards_number 0
_exptl_absorpt_coefficient_mu 62.128
_exptl_absorpt_correction_T_max 0.0393
_exptl_absorpt_correction_T_min 0.0049
_exptl_absorpt_correction_type multi-scan
_exptl_absorpt_process_details
'SADABS-2016/2 (Bruker,2016/2) was used for absorption correction. wR2(int) was 0.1458 before and 0.0898 after correction. The Ratio of minimum to maximum transmission is 0.1247. The \l/2 correction factor is Not present.'
_exptl_crystal_colour 'clear light colourless'
_exptl_crystal_colour_lustre clear
_exptl_crystal_colour_modifier light
_exptl_crystal_colour_primary colourless
_exptl_crystal_density_diffrn 6.204
_exptl_crystal_description block
_exptl_crystal_F_000 1756
_exptl_crystal_size_max 0.129
_exptl_crystal_size_mid 0.111
_exptl_crystal_size_min 0.036
_refine_diff_density_max 1.696
_refine_diff_density_min -1.461
_refine_diff_density_rms 0.427
_refine_ls_extinction_coef 0.00111(12)
_refine_ls_extinction_expression Fc^*^=kFc[1+0.001xFc^2^\l^3^/sin(2\q)]^-1/4^
_refine_ls_extinction_method 'SHELXL-2016/6 (Sheldrick 2016)'
_refine_ls_goodness_of_fit_ref 1.096
_refine_ls_hydrogen_treatment undef
_refine_ls_matrix_type full
_refine_ls_number_parameters 56
_refine_ls_number_reflns 1001
_refine_ls_number_restraints 0
_refine_ls_restrained_S_all 1.096
_refine_ls_R_factor_all 0.0381
_refine_ls_R_factor_gt 0.0325
_refine_ls_shift/su_max 0.000
_refine_ls_shift/su_mean 0.000
_refine_ls_structure_factor_coef Fsqd
_refine_ls_weighting_details 'w=1/[\s^2^(Fo^2^)+(0.0342P)^2^] where P=(Fo^2^+2Fc^2^)/3'
_refine_ls_weighting_scheme calc
_refine_ls_wR_factor_gt 0.0756
_refine_ls_wR_factor_ref 0.0825
_reflns_Friedel_coverage 0.000
_reflns_number_gt 874
_reflns_number_total 1001
_reflns_threshold_expression 'I > 2\s(I)'
_cod_data_source_file d1dt02665h2.cif
_cod_data_source_block rbpbocl
_cod_original_cell_volume 1138.08(8)
_cod_original_sg_symbol_H-M 'P 4/n'
_cod_database_code 7708389
_shelx_shelxl_version_number 2016/6
_shelx_space_group_comment
;
The symmetry employed for this shelxl refinement is uniquely defined
by the following loop, which should always be used as a source of
symmetry information in preference to the above space-group names.
They are only intended as comments.
;
_shelx_estimated_absorpt_t_max 0.213
_shelx_estimated_absorpt_t_min 0.046
_olex2_refinement_description
;
1. Others
 Sof(Rb2)=0.25*(1-FVAR(2))
 Sof(Rb1)=0.25*FVAR(2)
;
_olex2_submission_special_instructions 'No special instructions were received'

loop_
_space_group_symop_operation_xyz
'x, y, z'
'-x+1/2, -y+1/2, z'
'-y+1/2, x, z'
'y, -x+1/2, z'
'-x, -y, -z'
'x-1/2, y-1/2, -z'
'y-1/2, -x, -z'
'-y, x-1/2, -z'

loop_
_atom_site_label
_atom_site_type_symbol
_atom_site_fract_x
_atom_site_fract_y
_atom_site_fract_z
_atom_site_U_iso_or_equiv
_atom_site_adp_type
_atom_site_occupancy
_atom_site_site_symmetry_order
_atom_site_calc_flag
_atom_site_refinement_flags_posn
_atom_site_refinement_flags_adp
_atom_site_refinement_flags_occupancy
_atom_site_disorder_assembly
_atom_site_disorder_group
Pb1 Pb 0.10726(4) 0.69214(4) 0.65116(5) 0.0186(2) Uani 1 1 d . . . . .
Pb2 Pb 0.01233(4) 0.66602(4) 0.17031(6) 0.0221(2) Uani 1 1 d . . . . .
Rb1 Rb 0.250000 0.250000 0.3327(8) 0.0217(14) Uani 0.819(16) 4 d S T P A 1
Cl1 Cl -0.1283(3) 0.5688(3) 0.3996(4) 0.0321(8) Uani 1 1 d . . . . .
Cl2 Cl 0.1273(3) 0.4649(3) 0.1195(4) 0.0303(8) Uani 1 1 d . . . . .
Cl3 Cl 0.250000 0.750000 0.000000 0.0325(15) Uani 1 4 d S T P . .
O1 O 0.1387(7) 0.7021(7) 0.3699(9) 0.0159(17) Uani 1 1 d . . . . .
Rb2 Rb 0.250000 0.250000 0.223(3) 0.005(5) Uani 0.181(16) 4 d S T P A 2

loop_
_atom_site_aniso_label
_atom_site_aniso_U_11
_atom_site_aniso_U_22
_atom_site_aniso_U_33
_atom_site_aniso_U_23
_atom_site_aniso_U_13
_atom_site_aniso_U_12
Pb1 0.0176(3) 0.0181(3) 0.0202(3) 0.00038(16) 0.00478(16) -0.00125(18)
Pb2 0.0222(3) 0.0226(3) 0.0214(3) 0.00022(16) -0.00671(17) -0.00247(19)
Rb1 0.0189(12) 0.0189(12) 0.027(4) 0.000 0.000 0.000
Cl1 0.030(2) 0.0259(19) 0.0407(19) -0.0055(14) 0.0090(14) -0.0058(14)
Cl2 0.0281(19) 0.0289(19) 0.0338(18) -0.0087(13) -0.0064(14) 0.0004(14)
Cl3 0.037(2) 0.037(2) 0.023(3) 0.000 0.000 0.000
O1 0.016(4) 0.020(5) 0.012(4) -0.004(3) 0.003(3) -0.003(3)
Rb2 0.003(4) 0.003(4) 0.011(13) 0.000 0.000 0.000

loop_
_atom_type_symbol
_atom_type_description
_atom_type_scat_dispersion_real
_atom_type_scat_dispersion_imag
_atom_type_scat_source
Cl Cl 0.1484 0.1585 'International Tables Vol C Tables 4.2.6.8 and 6.1.1.4'
O O 0.0106 0.0060 'International Tables Vol C Tables 4.2.6.8 and 6.1.1.4'
Pb Pb -3.3944 10.1111 'International Tables Vol C Tables 4.2.6.8 and 6.1.1.4'
Rb Rb -0.9393 2.9676 'International Tables Vol C Tables 4.2.6.8 and 6.1.1.4'

loop_
_exptl_crystal_face_index_h
_exptl_crystal_face_index_k
_exptl_crystal_face_index_l
_exptl_crystal_face_perp_dist
-1.00 0.00 1.00 0.0460
0.00 1.00 2.00 0.0620
2.00 -1.00 -1.00 0.0650
2.00 1.00 1.00 0.0480
0.00 -2.00 -1.00 0.0410
0.00 2.00 1.00 0.0400
0.00 -1.00 0.00 0.0180
1.00 0.00 -2.00 0.0500
1.00 0.00 0.00 0.0650

loop_
_geom_angle_atom_site_label_1
_geom_angle_atom_site_label_2
_geom_angle_atom_site_label_3
_geom_angle
_geom_angle_site_symmetry_1
_geom_angle_site_symmetry_3
_geom_angle_publ_flag
Pb1 Pb1 Pb1 62.565(14) 7_566 8_666 ?
Pb1 Pb1 Pb1 58.718(7) 7_566 2_565 ?
Pb1 Pb1 Pb1 58.717(7) 8_666 2_565 ?
Pb1 Pb1 Rb1 137.16(8) 8_666 5_566 ?
Pb1 Pb1 Rb1 148.69(2) 2_565 5_566 ?
Pb1 Pb1 Rb1 101.21(6) 7_566 5_566 ?
Pb1 Pb1 Rb2 108.82(18) 7_566 5_566 ?
Pb1 Pb1 Rb2 146.39(10) 2_565 5_566 ?
Pb1 Pb1 Rb2 148.0(3) 8_666 5_566 ?
Rb1 Pb1 Rb2 11.3(2) 5_566 5_566 ?
O1 Pb1 Pb1 41.3(2) . 7_566 ?
O1 Pb1 Pb1 39.24(18) 8_666 8_666 ?
O1 Pb1 Pb1 80.1(2) . 2_565 ?
O1 Pb1 Pb1 37.9(2) 8_666 2_565 ?
O1 Pb1 Pb1 40.1(2) . 8_666 ?
O1 Pb1 Pb1 39.03(18) 7_566 7_566 ?
O1 Pb1 Pb1 82.5(2) 7_566 8_666 ?
O1 Pb1 Pb1 38.9(2) 7_566 2_565 ?
O1 Pb1 Pb1 81.9(2) 8_666 7_566 ?
O1 Pb1 Rb1 173.1(2) 8_666 5_566 ?
O1 Pb1 Rb1 110.1(2) 7_566 5_566 ?
O1 Pb1 Rb1 100.6(2) . 5_566 ?
O1 Pb1 O1 78.6(3) . 7_566 ?
O1 Pb1 O1 76.2(3) 7_566 8_666 ?
O1 Pb1 O1 77.6(3) . 8_666 ?
O1 Pb1 Rb2 169.0(3) 8_666 5_566 ?
O1 Pb1 Rb2 110.5(2) 7_566 5_566 ?
O1 Pb1 Rb2 111.9(3) . 5_566 ?
Cl1 Pb2 Cl2 91.90(11) . . ?
Cl1 Pb2 Cl3 158.39(8) . . ?
Cl1 Pb2 Rb2 97.45(18) . 5_565 ?
Cl2 Pb2 Cl3 77.26(8) . . ?
Cl2 Pb2 Rb2 115.40(15) . 5_565 ?
Cl3 Pb2 Rb2 104.07(16) . 5_565 ?
O1 Pb2 Cl1 91.3(2) . . ?
O1 Pb2 Cl2 86.4(2) . . ?
O1 Pb2 Cl3 69.6(2) . . ?
O1 Pb2 Rb2 156.1(2) . 5_565 ?
Pb1 Rb1 Pb1 89.949(5) 7_556 6_656 ?
Pb1 Rb1 Pb1 89.949(5) 7_556 5_566 ?
Pb1 Rb1 Pb1 89.949(5) 8_666 6_656 ?
Pb1 Rb1 Pb1 176.59(17) 6_656 5_566 ?
Pb1 Rb1 Pb1 176.59(17) 8_666 7_556 ?
Pb1 Rb1 Pb1 89.949(5) 8_666 5_566 ?
Cl1 Rb1 Pb1 54.26(6) 5_566 8_666 ?
Cl1 Rb1 Pb1 120.67(12) 8_666 7_556 ?
Cl1 Rb1 Pb1 56.79(6) 7_556 7_556 ?
Cl1 Rb1 Pb1 54.26(6) 8_666 6_656 ?
Cl1 Rb1 Pb1 123.13(13) 5_566 7_556 ?
Cl1 Rb1 Pb1 123.13(12) 8_666 5_566 ?
Cl1 Rb1 Pb1 120.67(12) 5_566 6_656 ?
Cl1 Rb1 Pb1 56.79(6) 8_666 8_666 ?
Cl1 Rb1 Pb1 56.79(6) 6_656 6_656 ?
Cl1 Rb1 Pb1 120.67(12) 7_556 8_666 ?
Cl1 Rb1 Pb1 56.79(6) 5_566 5_566 ?
Cl1 Rb1 Pb1 54.26(6) 7_556 5_566 ?
Cl1 Rb1 Pb1 54.26(6) 6_656 7_556 ?
Cl1 Rb1 Pb1 123.13(12) 6_656 8_666 ?
Cl1 Rb1 Pb1 120.67(12) 6_656 5_566 ?
Cl1 Rb1 Pb1 123.13(13) 7_556 6_656 ?
Cl1 Rb1 Cl1 66.41(11) 7_556 6_656 ?
Cl1 Rb1 Cl1 66.41(11) 8_666 6_656 ?
Cl1 Rb1 Cl1 66.41(11) 8_666 5_566 ?
Cl1 Rb1 Cl1 101.5(2) 8_666 7_556 ?
Cl1 Rb1 Cl1 101.5(2) 5_566 6_656 ?
Cl1 Rb1 Cl1 66.41(11) 5_566 7_556 ?
Cl1 Rb1 Cl2 105.43(8) 8_666 . ?
Cl1 Rb1 Cl2 169.99(18) 8_666 3 ?
Cl1 Rb1 Cl2 111.32(8) 7_556 . ?
Cl1 Rb1 Cl2 69.20(8) 8_666 4 ?
Cl1 Rb1 Cl2 169.99(18) 7_556 4 ?
Cl1 Rb1 Cl2 105.43(8) 5_566 3 ?
Cl1 Rb1 Cl2 105.43(8) 6_656 4 ?
Cl1 Rb1 Cl2 69.20(8) 7_556 3 ?
Cl1 Rb1 Cl2 169.99(18) 5_566 2 ?
Cl1 Rb1 Cl2 169.99(18) 6_656 . ?
Cl1 Rb1 Cl2 105.43(8) 7_556 2 ?
Cl1 Rb1 Cl2 69.20(8) 6_656 2 ?
Cl1 Rb1 Cl2 111.33(8) 5_566 4 ?
Cl1 Rb1 Cl2 111.33(8) 6_656 3 ?
Cl1 Rb1 Cl2 69.20(8) 5_566 . ?
Cl1 Rb1 Cl2 111.33(8) 8_666 2 ?
Cl2 Rb1 Pb1 133.58(11) 3 6_656 ?
Cl2 Rb1 Pb1 124.02(10) 4 7_556 ?
Cl2 Rb1 Pb1 124.02(10) 3 8_666 ?
Cl2 Rb1 Pb1 58.00(6) . 5_566 ?
Cl2 Rb1 Pb1 48.72(5) . 8_666 ?
Cl2 Rb1 Pb1 58.00(6) 4 8_666 ?
Cl2 Rb1 Pb1 58.00(6) 2 6_656 ?
Cl2 Rb1 Pb1 48.72(5) 4 6_656 ?
Cl2 Rb1 Pb1 133.58(11) 4 5_566 ?
Cl2 Rb1 Pb1 124.02(10) 2 5_566 ?
Cl2 Rb1 Pb1 133.58(11) . 7_556 ?
Cl2 Rb1 Pb1 58.00(6) 3 7_556 ?
Cl2 Rb1 Pb1 133.58(11) 2 8_666 ?
Cl2 Rb1 Pb1 124.02(10) . 6_656 ?
Cl2 Rb1 Pb1 48.72(5) 3 5_566 ?
Cl2 Rb1 Pb1 48.72(5) 2 7_556 ?
Cl2 Rb1 Cl2 120.3(2) . 2 ?
Cl2 Rb1 Cl2 75.66(9) . 3 ?
Cl2 Rb1 Cl2 75.66(9) 3 2 ?
Cl2 Rb1 Cl2 75.66(9) 2 4 ?
Cl2 Rb1 Cl2 120.3(2) 3 4 ?
Cl2 Rb1 Cl2 75.66(9) . 4 ?
Pb2 Cl1 Rb1 114.44(12) . 5_566 ?
Pb2 Cl2 Rb1 141.86(15) . . ?
Pb2 Cl2 Rb2 156.1(4) . . ?
Pb1 O1 Pb1 103.2(3) 8_666 7_566 ?
Pb1 O1 Pb1 99.4(3) . 7_566 ?
Pb1 O1 Pb1 100.9(3) . 8_666 ?
Pb2 O1 Pb1 108.5(3) . 7_566 ?
Pb2 O1 Pb1 125.4(4) . . ?
Pb2 O1 Pb1 116.3(3) . 8_666 ?
Pb1 Rb2 Pb1 87.10(12) 6_656 7_556 ?
Pb1 Rb2 Pb1 154.0(5) 6_656 5_566 ?
Pb1 Rb2 Pb1 87.10(12) 8_666 6_656 ?
Pb1 Rb2 Pb1 87.10(12) 7_556 5_566 ?
Pb1 Rb2 Pb1 154.0(5) 8_666 7_556 ?
Pb1 Rb2 Pb1 87.10(12) 8_666 5_566 ?
Pb1 Rb2 Pb2 148.5(4) 8_666 7 ?
Pb1 Rb2 Pb2 92.87(14) 7_556 6_655 ?
Pb1 Rb2 Pb2 57.12(7) 5_566 5_565 ?
Pb1 Rb2 Pb2 57.12(7) 6_656 6_655 ?
Pb1 Rb2 Pb2 105.07(17) 7_556 5_565 ?
Pb1 Rb2 Pb2 92.87(14) 6_656 8_665 ?
Pb1 Rb2 Pb2 92.87(14) 5_566 7 ?
Pb1 Rb2 Pb2 105.07(17) 6_656 7 ?
Pb1 Rb2 Pb2 148.5(4) 6_656 5_565 ?
Pb1 Rb2 Pb2 148.5(4) 5_566 6_655 ?
Pb1 Rb2 Pb2 148.5(4) 7_556 8_665 ?
Pb1 Rb2 Pb2 57.12(7) 7_556 7 ?
Pb1 Rb2 Pb2 105.07(17) 8_666 6_655 ?
Pb1 Rb2 Pb2 105.07(17) 5_566 8_665 ?
Pb1 Rb2 Pb2 92.87(14) 8_666 5_565 ?
Pb1 Rb2 Pb2 57.12(7) 8_666 8_665 ?
Pb2 Rb2 Pb2 61.6(2) 5_565 8_665 ?
Pb2 Rb2 Pb2 61.6(2) 7 5_565 ?
Pb2 Rb2 Pb2 61.6(2) 7 6_655 ?
Pb2 Rb2 Pb2 92.8(4) 7 8_665 ?
Pb2 Rb2 Pb2 92.8(4) 5_565 6_655 ?
Pb2 Rb2 Pb2 61.6(2) 6_655 8_665 ?
Cl2 Rb2 Pb1 142.24(7) 2 8_666 ?
Cl2 Rb2 Pb1 130.55(7) 2 5_566 ?
Cl2 Rb2 Pb1 130.55(7) 3 8_666 ?
Cl2 Rb2 Pb1 58.06(8) 3 7_556 ?
Cl2 Rb2 Pb1 130.55(7) 4 7_556 ?
Cl2 Rb2 Pb1 47.97(9) 2 7_556 ?
Cl2 Rb2 Pb1 142.24(7) . 7_556 ?
Cl2 Rb2 Pb1 130.55(7) . 6_656 ?
Cl2 Rb2 Pb1 47.97(9) 3 5_566 ?
Cl2 Rb2 Pb1 47.97(9) . 8_666 ?
Cl2 Rb2 Pb1 58.06(8) 2 6_656 ?
Cl2 Rb2 Pb1 142.24(7) 3 6_656 ?
Cl2 Rb2 Pb1 142.24(7) 4 5_566 ?
Cl2 Rb2 Pb1 58.06(8) 4 8_666 ?
Cl2 Rb2 Pb1 58.06(8) . 5_566 ?
Cl2 Rb2 Pb1 47.97(9) 4 6_656 ?
Cl2 Rb2 Pb2 109.2(5) . 6_655 ?
Cl2 Rb2 Pb2 45.6(2) . 5_565 ?
Cl2 Rb2 Pb2 48.9(2) 2 7 ?
Cl2 Rb2 Pb2 109.2(5) 3 8_665 ?
Cl2 Rb2 Pb2 48.9(2) 3 5_565 ?
Cl2 Rb2 Pb2 106.6(5) 3 6_655 ?
Cl2 Rb2 Pb2 106.6(5) 4 5_565 ?
Cl2 Rb2 Pb2 106.6(5) 2 8_665 ?
Cl2 Rb2 Pb2 109.2(5) 2 5_565 ?
Cl2 Rb2 Pb2 48.9(2) 4 6_655 ?
Cl2 Rb2 Pb2 45.6(2) 3 7 ?
Cl2 Rb2 Pb2 109.2(5) 4 7 ?
Cl2 Rb2 Pb2 48.9(2) . 8_665 ?
Cl2 Rb2 Pb2 45.6(2) 2 6_655 ?
Cl2 Rb2 Pb2 45.6(2) 4 8_665 ?
Cl2 Rb2 Pb2 106.6(5) . 7 ?
Cl2 Rb2 Cl2 148.8(8) 3 4 ?
Cl2 Rb2 Cl2 85.8(2) 4 2 ?
Cl2 Rb2 Cl2 85.8(2) . 3 ?
Cl2 Rb2 Cl2 85.8(2) 3 2 ?
Cl2 Rb2 Cl2 85.8(2) . 4 ?
Cl2 Rb2 Cl2 148.8(8) . 2 ?

loop_
_geom_bond_atom_site_label_1
_geom_bond_atom_site_label_2
_geom_bond_distance
_geom_bond_site_symmetry_2
_geom_bond_publ_flag
Pb1 Pb1 3.5462(7) 7_566 ?
Pb1 Pb1 3.6828(9) 2_565 ?
Pb1 Pb1 3.5463(7) 8_666 ?
Pb1 Rb1 4.3289(5) 5_566 ?
Pb1 O1 2.325(8) 7_566 ?
Pb1 O1 2.373(8) 8_666 ?
Pb1 O1 2.274(7) . ?
Pb1 Rb2 4.441(5) 5_566 ?
Pb2 Cl1 2.740(3) . ?
Pb2 Cl2 2.800(3) . ?
Pb2 Cl3 3.3046(5) . ?
Pb2 O1 2.234(8) . ?
Pb2 Rb2 4.547(15) 5_565 ?
Rb1 Cl1 3.370(5) 8_666 ?
Rb1 Cl1 3.370(5) 6_656 ?
Rb1 Cl1 3.370(5) 5_566 ?
Rb1 Cl1 3.370(5) 7_556 ?
Rb1 Cl2 3.410(5) . ?
Rb1 Cl2 3.410(5) 2 ?
Rb1 Cl2 3.410(5) 4 ?
Rb1 Cl2 3.410(5) 3 ?
Cl2 Rb2 3.071(7) . ?
